data_7024991
loop_
_publ_author_name
'Mason, Kevin'
'Gass, Ian A.'
'Parsons, Simon'
'Collins, Anna'
'White, Fraser J.'
'Slawin, Alexandra M. Z.'
'Brechin, Euan K.'
'Tasker, Peter A.'

_publ_section_title
;
 Building Fe(III) clusters with derivatised salicylaldoximes.
;
_journal_issue 10
_journal_name_full 'Dalton transactions (Cambridge, England : 2003)'
_journal_page_first 2727
_journal_page_last 2734
_journal_paper_doi 10.1039/b924143d
_journal_volume 39
_journal_year 2010
_chemical_compound_source 'Kevin Mason'
_chemical_formula_moiety 'C42 H36 Cl2 Fe3 N5 O6, 2(C H4 O)'
_chemical_formula_sum 'C44 H44 Cl2 Fe3 N5 O8'
_chemical_formula_weight 1009.29
_chemical_name_systematic
;
?
;
_space_group_IT_number 14
_symmetry_cell_setting monoclinic
_symmetry_space_group_name_Hall '-P 2ybc'
_symmetry_space_group_name_H-M 'P 1 21/c 1'
_atom_sites_solution_hydrogens geom
_atom_sites_solution_primary direct
_atom_sites_solution_secondary difmap
_audit_creation_method SHELXL-97
_cell_angle_alpha 90.00
_cell_angle_beta 98.0570(10)
_cell_angle_gamma 90.00
_cell_formula_units_Z 4
_cell_length_a 14.2027(3)
_cell_length_b 18.0542(4)
_cell_length_c 18.0473(4)
_cell_measurement_reflns_used 7991
_cell_measurement_temperature 150(2)
_cell_measurement_theta_max 26.3155
_cell_measurement_theta_min 2.5235
_cell_volume 4581.98(17)
_computing_cell_refinement Saint
_computing_data_collection Smart
_computing_data_reduction Saint
_computing_molecular_graphics Shelxp
_computing_publication_material 'Platon, encifer'
_computing_structure_refinement 'SHELXL-97 (Sheldrick, 2008)'
_computing_structure_solution 'Shelxs Sheldrick'
_diffrn_ambient_temperature 150(2)
_diffrn_measured_fraction_theta_full 0.998
_diffrn_measured_fraction_theta_max 0.998
_diffrn_measurement_device_type 'Bruker Smart Apex CCD'
_diffrn_measurement_method 'Phi and Omega scans'
_diffrn_radiation_monochromator graphite
_diffrn_radiation_source 'fine-focus sealed tube'
_diffrn_radiation_type MoK\a
_diffrn_radiation_wavelength 0.71073
_diffrn_reflns_av_R_equivalents 0.0518
_diffrn_reflns_av_sigmaI/netI 0.0465
_diffrn_reflns_limit_h_max 16
_diffrn_reflns_limit_h_min -17
_diffrn_reflns_limit_k_max 22
_diffrn_reflns_limit_k_min -19
_diffrn_reflns_limit_l_max 22
_diffrn_reflns_limit_l_min -22
_diffrn_reflns_number 42560
_diffrn_reflns_theta_full 26.41
_diffrn_reflns_theta_max 26.41
_diffrn_reflns_theta_min 1.84
_exptl_absorpt_coefficient_mu 1.110
_exptl_absorpt_correction_T_max 0.8498
_exptl_absorpt_correction_T_min 0.6774
_exptl_absorpt_correction_type multi-scan
_exptl_absorpt_process_details SADABS
_exptl_crystal_colour black
_exptl_crystal_density_diffrn 1.463
_exptl_crystal_density_method 'not measured'
_exptl_crystal_description rod
_exptl_crystal_F_000 2076
_exptl_crystal_recrystallization_method 'Slow evaporation of MeOH/pyridine solution'
_exptl_crystal_size_max 0.48
_exptl_crystal_size_mid 0.15
_exptl_crystal_size_min 0.15
_refine_diff_density_max 0.641
_refine_diff_density_min -0.818
_refine_diff_density_rms 0.089
_refine_ls_extinction_method none
_refine_ls_goodness_of_fit_ref 1.142
_refine_ls_hydrogen_treatment constr
_refine_ls_matrix_type full
_refine_ls_number_parameters 544
_refine_ls_number_reflns 9402
_refine_ls_number_restraints 4
_refine_ls_restrained_S_all 1.144
_refine_ls_R_factor_all 0.0795
_refine_ls_R_factor_gt 0.0636
_refine_ls_shift/su_max 0.000
_refine_ls_shift/su_mean 0.000
_refine_ls_structure_factor_coef Fsqd
_refine_ls_weighting_details 'calc w=1/[\s^2^(Fo^2^)+(0.0476P)^2^+10.7450P] where P=(Fo^2^+2Fc^2^)/3'
_refine_ls_weighting_scheme calc
_refine_ls_wR_factor_gt 0.1450
_refine_ls_wR_factor_ref 0.1527
_reflns_number_gt 7742
_reflns_number_total 9402
_reflns_threshold_expression >2sigma(I)
_cod_data_source_file b924143d.txt
_cod_data_source_block eb8185
_cod_original_sg_symbol_H-M 'P 21/c'
_cod_database_code 7024991

loop_
_symmetry_equiv_pos_as_xyz
'x, y, z'
'-x, y+1/2, -z+1/2'
'-x, -y, -z'
'x, -y-1/2, z-1/2'

loop_
_atom_site_label
_atom_site_type_symbol
_atom_site_fract_x
_atom_site_fract_y
_atom_site_fract_z
_atom_site_U_iso_or_equiv
_atom_site_adp_type
_atom_site_occupancy
_atom_site_symmetry_multiplicity
_atom_site_calc_flag
_atom_site_refinement_flags
Fe1 Fe 0.26485(4) 0.18221(3) 0.26599(3) 0.02152(14) Uani 1 1 d .
Fe2 Fe 0.37882(4) 0.34544(3) 0.28193(3) 0.02489(15) Uani 1 1 d .
Fe3 Fe 0.16479(4) 0.35264(3) 0.25484(3) 0.02376(15) Uani 1 1 d .
Cl1 Cl 0.08638(8) 0.35911(6) 0.35449(6) 0.0347(3) Uani 1 1 d .
Cl2 Cl 0.44777(8) 0.35187(7) 0.17734(6) 0.0369(3) Uani 1 1 d .
O123 O 0.26857(19) 0.28537(16) 0.26765(16) 0.0274(6) Uani 1 1 d .
O1F O 0.2755(2) 0.42040(16) 0.27164(18) 0.0332(7) Uani 1 1 d .
C2F C 0.2864(4) 0.4973(3) 0.2785(3) 0.0499(14) Uani 1 1 d .
H2F1 H 0.2383 0.5219 0.2426 0.075 Uiso 1 1 calc R
H2F2 H 0.3500 0.5113 0.2682 0.075 Uiso 1 1 calc R
H2F3 H 0.2786 0.5124 0.3294 0.075 Uiso 1 1 calc R
O1A O 0.0962(2) 0.40862(16) 0.17842(16) 0.0292(6) Uani 1 1 d .
C1A C 0.0116(3) 0.3982(2) 0.1383(2) 0.0300(9) Uani 1 1 d .
C2A C -0.0299(3) 0.3271(2) 0.1254(2) 0.0281(9) Uani 1 1 d .
C6A C -0.0375(4) 0.4599(3) 0.1046(3) 0.0444(13) Uani 1 1 d .
H6A H -0.0099 0.5078 0.1118 0.053 Uiso 1 1 calc R
C5A C -0.1240(4) 0.4522(3) 0.0621(3) 0.0560(16) Uani 1 1 d .
H5A H -0.1555 0.4948 0.0399 0.067 Uiso 1 1 calc R
C4A C -0.1666(4) 0.3841(3) 0.0507(4) 0.0554(15) Uani 1 1 d .
H4A H -0.2276 0.3797 0.0218 0.067 Uiso 1 1 calc R
C3A C -0.1198(3) 0.3225(3) 0.0816(3) 0.0400(11) Uani 1 1 d .
H3A H -0.1489 0.2753 0.0730 0.048 Uiso 1 1 calc R
C21A C 0.0174(3) 0.2579(2) 0.1524(2) 0.0247(9) Uani 1 1 d .
N22A N 0.0929(2) 0.25905(18) 0.20237(18) 0.0224(7) Uani 1 1 d .
C23A C -0.0194(3) 0.1859(2) 0.1204(2) 0.0241(8) Uani 1 1 d .
C28A C -0.0143(3) 0.1693(2) 0.0457(2) 0.0283(9) Uani 1 1 d .
H28A H 0.0085 0.2055 0.0143 0.034 Uiso 1 1 calc R
C24A C -0.0552(3) 0.1326(2) 0.1650(3) 0.0297(9) Uani 1 1 d .
H24A H -0.0607 0.1435 0.2157 0.036 Uiso 1 1 calc R
C25A C -0.0827(3) 0.0638(2) 0.1356(3) 0.0361(11) Uani 1 1 d .
H25A H -0.1059 0.0273 0.1665 0.043 Uiso 1 1 calc R
C26A C -0.0766(3) 0.0482(3) 0.0620(3) 0.0382(11) Uani 1 1 d .
H26A H -0.0961 0.0011 0.0421 0.046 Uiso 1 1 calc R
C27A C -0.0425(3) 0.1002(2) 0.0167(3) 0.0336(10) Uani 1 1 d .
H27A H -0.0382 0.0889 -0.0341 0.040 Uiso 1 1 calc R
O2A O 0.13088(19) 0.19097(15) 0.22222(15) 0.0241(6) Uani 1 1 d .
O1B O 0.4533(2) 0.39694(16) 0.35827(16) 0.0324(7) Uani 1 1 d .
C1B C 0.5352(3) 0.3813(2) 0.4009(2) 0.0292(9) Uani 1 1 d .
C2B C 0.5699(3) 0.3086(2) 0.4129(2) 0.0274(9) Uani 1 1 d .
C6B C 0.5872(4) 0.4407(3) 0.4360(3) 0.0398(11) Uani 1 1 d .
H6B H 0.5636 0.4897 0.4280 0.048 Uiso 1 1 calc R
C5B C 0.6711(4) 0.4292(3) 0.4814(3) 0.0488(14) Uani 1 1 d .
H5B H 0.7047 0.4702 0.5054 0.059 Uiso 1 1 calc R
C4B C 0.7080(4) 0.3582(3) 0.4929(3) 0.0470(13) Uani 1 1 d .
H4B H 0.7672 0.3505 0.5236 0.056 Uiso 1 1 calc R
C3B C 0.6578(3) 0.2993(3) 0.4594(3) 0.0364(11) Uani 1 1 d .
H3B H 0.6829 0.2508 0.4678 0.044 Uiso 1 1 calc R
C21B C 0.5175(3) 0.2422(2) 0.3831(2) 0.0252(9) Uani 1 1 d .
N22B N 0.4433(2) 0.24732(18) 0.33164(18) 0.0240(7) Uani 1 1 d .
C23B C 0.5498(3) 0.1683(2) 0.4150(2) 0.0277(9) Uani 1 1 d .
C24B C 0.5875(3) 0.1154(3) 0.3716(3) 0.0372(11) Uani 1 1 d .
H24B H 0.5928 0.1251 0.3206 0.045 Uiso 1 1 calc R
C28B C 0.5425(3) 0.1530(3) 0.4894(3) 0.0319(10) Uani 1 1 d .
H28B H 0.5170 0.1893 0.5191 0.038 Uiso 1 1 calc R
C27B C 0.5719(3) 0.0856(3) 0.5207(3) 0.0400(11) Uani 1 1 d .
H27B H 0.5667 0.0754 0.5716 0.048 Uiso 1 1 calc R
C26B C 0.6089(3) 0.0335(3) 0.4774(3) 0.0421(12) Uani 1 1 d .
H26B H 0.6288 -0.0132 0.4984 0.050 Uiso 1 1 calc R
C25B C 0.6175(4) 0.0481(3) 0.4040(3) 0.0464(13) Uani 1 1 d .
H25B H 0.6443 0.0118 0.3750 0.056 Uiso 1 1 calc R
O2B O 0.39991(19) 0.18174(15) 0.30958(15) 0.0250(6) Uani 1 1 d .
N1C N 0.2220(2) 0.16875(18) 0.37786(18) 0.0242(7) Uani 1 1 d .
C2C C 0.2876(3) 0.1642(3) 0.4383(2) 0.0344(10) Uani 1 1 d .
H2C H 0.3527 0.1661 0.4315 0.041 Uiso 1 1 calc R
C6C C 0.1306(3) 0.1648(2) 0.3889(2) 0.0292(9) Uani 1 1 d .
H6C H 0.0826 0.1680 0.3467 0.035 Uiso 1 1 calc R
C5C C 0.1034(3) 0.1564(3) 0.4584(3) 0.0347(10) Uani 1 1 d .
H5C H 0.0379 0.1533 0.4637 0.042 Uiso 1 1 calc R
C4C C 0.1720(4) 0.1525(3) 0.5206(3) 0.0378(11) Uani 1 1 d .
H4C H 0.1550 0.1469 0.5693 0.045 Uiso 1 1 calc R
C3C C 0.2659(4) 0.1570(3) 0.5098(3) 0.0414(12) Uani 1 1 d .
H3C H 0.3150 0.1552 0.5513 0.050 Uiso 1 1 calc R
N1D N 0.3076(2) 0.16698(19) 0.15450(19) 0.0276(8) Uani 1 1 d .
C2D C 0.2410(3) 0.1556(3) 0.0948(3) 0.0388(11) Uani 1 1 d .
H2D H 0.1760 0.1565 0.1019 0.047 Uiso 1 1 calc R
C6D C 0.3984(3) 0.1650(3) 0.1425(3) 0.0338(10) Uani 1 1 d .
H6D H 0.4468 0.1727 0.1838 0.041 Uiso 1 1 calc R
C5D C 0.4252(4) 0.1523(3) 0.0725(3) 0.0401(12) Uani 1 1 d .
H5D H 0.4905 0.1511 0.0662 0.048 Uiso 1 1 calc R
C4D C 0.3555(4) 0.1416(3) 0.0121(3) 0.0430(12) Uani 1 1 d .
H4D H 0.3717 0.1337 -0.0366 0.052 Uiso 1 1 calc R
C3D C 0.2624(4) 0.1428(3) 0.0242(3) 0.0451(13) Uani 1 1 d .
H3D H 0.2129 0.1347 -0.0162 0.054 Uiso 1 1 calc R
N1E N 0.2529(2) 0.06232(19) 0.25941(18) 0.0266(8) Uani 1 1 d .
C2E C 0.3304(4) 0.0200(3) 0.2719(3) 0.0409(12) Uani 1 1 d .
H2E H 0.3899 0.0426 0.2891 0.049 Uiso 1 1 calc R
C6E C 0.1694(3) 0.0301(3) 0.2362(3) 0.0386(11) Uani 1 1 d .
H6E H 0.1143 0.0603 0.2268 0.046 Uiso 1 1 calc R
C5E C 0.1598(4) -0.0454(3) 0.2254(4) 0.0600(17) Uani 1 1 d .
H5E H 0.0990 -0.0669 0.2105 0.072 Uiso 1 1 calc R
C4E C 0.2406(5) -0.0891(3) 0.2367(4) 0.077(2) Uani 1 1 d .
H4E H 0.2368 -0.1410 0.2282 0.092 Uiso 1 1 calc R
C3E C 0.3269(5) -0.0556(3) 0.2608(4) 0.071(2) Uani 1 1 d .
H3E H 0.3834 -0.0844 0.2696 0.085 Uiso 1 1 calc R
O1S O 0.6317(4) 0.2382(3) 0.2336(3) 0.0924(16) Uiso 1 1 d D
H1S H 0.5742(18) 0.250(5) 0.2184(12) 0.139 Uiso 1 1 d D
C2S C 0.6783(6) 0.2271(5) 0.1729(4) 0.090(2) Uiso 1 1 d D
H2S1 H 0.7100 0.2722 0.1569 0.135 Uiso 1 1 d R
H2S2 H 0.6320 0.2117 0.1258 0.135 Uiso 1 1 d R
H2S3 H 0.7259 0.1870 0.1797 0.135 Uiso 1 1 d R
O1T O 0.9005(5) 0.2434(4) 0.3068(4) 0.136(2) Uiso 1 1 d D
H1T H 0.9524(7) 0.2619(4) 0.3136(4) 0.205 Uiso 1 1 d RD
C2T C 0.8512(6) 0.2276(5) 0.3622(5) 0.109(3) Uiso 1 1 d D
H2T1 H 0.8912 0.1979 0.3998 0.163 Uiso 1 1 d R
H2T2 H 0.7945 0.1991 0.3424 0.163 Uiso 1 1 d R
H2T3 H 0.8320 0.2732 0.3854 0.163 Uiso 1 1 d R

loop_
_atom_site_aniso_label
_atom_site_aniso_U_11
_atom_site_aniso_U_22
_atom_site_aniso_U_33
_atom_site_aniso_U_23
_atom_site_aniso_U_13
_atom_site_aniso_U_12
Fe1 0.0200(3) 0.0184(3) 0.0252(3) -0.0003(2) -0.0002(2) 0.0003(2)
Fe2 0.0235(3) 0.0217(3) 0.0284(3) 0.0017(2) -0.0003(2) -0.0026(2)
Fe3 0.0227(3) 0.0189(3) 0.0288(3) -0.0013(2) 0.0003(2) 0.0012(2)
Cl1 0.0409(6) 0.0325(6) 0.0309(5) -0.0043(4) 0.0060(5) 0.0058(5)
Cl2 0.0363(6) 0.0423(7) 0.0319(6) 0.0052(5) 0.0044(5) -0.0074(5)
O123 0.0214(15) 0.0201(15) 0.0389(16) 0.0015(12) -0.0023(12) 0.0006(12)
O1F 0.0298(17) 0.0193(15) 0.0487(18) 0.0006(13) -0.0002(14) 0.0004(12)
C2F 0.043(3) 0.030(3) 0.078(4) -0.005(3) 0.013(3) -0.002(2)
O1A 0.0303(16) 0.0209(15) 0.0343(16) 0.0012(12) -0.0029(13) 0.0011(12)
C1A 0.028(2) 0.028(2) 0.033(2) 0.0008(18) 0.0004(18) 0.0043(18)
C2A 0.025(2) 0.021(2) 0.038(2) 0.0027(18) 0.0031(18) 0.0027(17)
C6A 0.044(3) 0.018(2) 0.068(3) 0.002(2) -0.008(2) 0.003(2)
C5A 0.049(3) 0.029(3) 0.082(4) 0.012(3) -0.018(3) 0.012(2)
C4A 0.039(3) 0.034(3) 0.085(4) 0.002(3) -0.021(3) 0.006(2)
C3A 0.032(3) 0.025(2) 0.059(3) 0.000(2) -0.005(2) 0.002(2)
C21A 0.027(2) 0.019(2) 0.029(2) 0.0012(16) 0.0069(17) 0.0010(16)
N22A 0.0223(17) 0.0174(17) 0.0274(17) 0.0017(13) 0.0030(13) 0.0037(13)
C23A 0.0177(19) 0.018(2) 0.036(2) 0.0000(16) -0.0007(16) 0.0026(15)
C28A 0.022(2) 0.026(2) 0.035(2) 0.0020(18) -0.0004(17) 0.0024(17)
C24A 0.022(2) 0.030(2) 0.037(2) 0.0026(18) 0.0030(17) 0.0003(18)
C25A 0.028(2) 0.023(2) 0.057(3) 0.006(2) 0.006(2) -0.0001(19)
C26A 0.029(2) 0.020(2) 0.063(3) -0.007(2) 0.000(2) 0.0024(19)
C27A 0.027(2) 0.031(2) 0.042(3) -0.009(2) 0.0000(19) 0.0024(19)
O2A 0.0237(15) 0.0169(14) 0.0292(15) 0.0025(11) -0.0054(11) 0.0025(11)
O1B 0.0346(17) 0.0252(16) 0.0336(16) -0.0007(13) -0.0077(13) -0.0004(13)
C1B 0.031(2) 0.026(2) 0.031(2) -0.0023(18) 0.0030(18) -0.0032(18)
C2B 0.024(2) 0.025(2) 0.034(2) 0.0022(17) 0.0027(17) -0.0047(17)
C6B 0.042(3) 0.023(2) 0.052(3) -0.001(2) -0.004(2) -0.005(2)
C5B 0.040(3) 0.032(3) 0.068(4) -0.001(2) -0.014(3) -0.014(2)
C4B 0.029(3) 0.040(3) 0.066(3) -0.001(3) -0.014(2) -0.007(2)
C3B 0.027(2) 0.026(2) 0.054(3) 0.000(2) -0.003(2) -0.0034(19)
C21B 0.021(2) 0.024(2) 0.031(2) -0.0006(17) 0.0044(16) -0.0004(16)
N22B 0.0224(18) 0.0218(18) 0.0272(18) -0.0015(14) 0.0008(14) -0.0021(14)
C23B 0.020(2) 0.025(2) 0.037(2) 0.0002(18) -0.0042(17) -0.0056(17)
C24B 0.037(3) 0.031(3) 0.042(3) -0.003(2) -0.002(2) 0.002(2)
C28B 0.024(2) 0.032(2) 0.039(2) 0.0025(19) 0.0010(18) -0.0010(19)
C27B 0.032(3) 0.038(3) 0.049(3) 0.013(2) 0.002(2) -0.004(2)
C26B 0.028(3) 0.026(3) 0.068(3) 0.014(2) -0.008(2) -0.003(2)
C25B 0.037(3) 0.032(3) 0.067(4) -0.009(2) -0.003(2) 0.008(2)
O2B 0.0218(14) 0.0208(15) 0.0307(15) -0.0034(12) -0.0022(11) -0.0015(11)
N1C 0.0254(18) 0.0187(17) 0.0273(17) -0.0005(13) -0.0004(14) 0.0012(14)
C2C 0.024(2) 0.046(3) 0.033(2) -0.002(2) 0.0018(18) -0.001(2)
C6C 0.027(2) 0.025(2) 0.034(2) 0.0014(18) -0.0013(18) 0.0026(18)
C5C 0.028(2) 0.036(3) 0.041(3) -0.002(2) 0.0082(19) 0.002(2)
C4C 0.045(3) 0.041(3) 0.029(2) 0.000(2) 0.012(2) 0.001(2)
C3C 0.039(3) 0.057(3) 0.026(2) 0.003(2) -0.003(2) -0.002(2)
N1D 0.0263(19) 0.0252(19) 0.0305(19) 0.0005(14) 0.0011(15) 0.0019(15)
C2D 0.032(3) 0.044(3) 0.038(3) -0.001(2) -0.004(2) 0.010(2)
C6D 0.033(2) 0.034(3) 0.035(2) -0.0030(19) 0.0043(19) -0.005(2)
C5D 0.040(3) 0.043(3) 0.041(3) -0.003(2) 0.018(2) -0.004(2)
C4D 0.056(3) 0.044(3) 0.031(2) -0.001(2) 0.013(2) 0.003(3)
C3D 0.047(3) 0.056(3) 0.030(2) 0.002(2) 0.000(2) 0.004(3)
N1E 0.0307(19) 0.0221(19) 0.0259(17) 0.0012(14) 0.0000(14) 0.0021(15)
C2E 0.034(3) 0.035(3) 0.050(3) -0.001(2) -0.008(2) 0.005(2)
C6E 0.030(3) 0.025(2) 0.058(3) 0.000(2) -0.003(2) -0.0005(19)
C5E 0.053(4) 0.033(3) 0.085(4) -0.003(3) -0.024(3) -0.001(3)
C4E 0.079(5) 0.023(3) 0.114(6) -0.016(3) -0.036(4) 0.010(3)
C3E 0.056(4) 0.036(3) 0.111(6) -0.010(3) -0.027(4) 0.022(3)

loop_
_atom_type_symbol
_atom_type_description
_atom_type_scat_dispersion_real
_atom_type_scat_dispersion_imag
_atom_type_scat_source
C C 0.0033 0.0016 'International Tables Vol C Tables 4.2.6.8 and 6.1.1.4'
H H 0.0000 0.0000 'International Tables Vol C Tables 4.2.6.8 and 6.1.1.4'
Cl Cl 0.1484 0.1585 'International Tables Vol C Tables 4.2.6.8 and 6.1.1.4'
Fe Fe 0.3463 0.8444 'International Tables Vol C Tables 4.2.6.8 and 6.1.1.4'
N N 0.0061 0.0033 'International Tables Vol C Tables 4.2.6.8 and 6.1.1.4'
O O 0.0106 0.0060 'International Tables Vol C Tables 4.2.6.8 and 6.1.1.4'

loop_
_geom_angle_atom_site_label_1
_geom_angle_atom_site_label_2
_geom_angle_atom_site_label_3
_geom_angle
O123 Fe1 O2A 87.11(12)
O123 Fe1 O2B 88.51(12)
O2A Fe1 O2B 175.61(12)
O123 Fe1 N1E 176.64(13)
O2A Fe1 N1E 89.68(12)
O2B Fe1 N1E 94.70(12)
O123 Fe1 N1D 97.40(13)
O2A Fe1 N1D 91.06(12)
O2B Fe1 N1D 89.22(12)
N1E Fe1 N1D 81.66(13)
O123 Fe1 N1C 96.11(13)
O2A Fe1 N1C 90.05(12)
O2B Fe1 N1C 90.70(12)
N1E Fe1 N1C 84.88(12)
N1D Fe1 N1C 166.48(13)
O1B Fe2 O123 139.43(13)
O1B Fe2 O1F 93.69(13)
O123 Fe2 O1F 77.96(12)
O1B Fe2 N22B 86.43(13)
O123 Fe2 N22B 83.09(12)
O1F Fe2 N22B 150.84(13)
O1B Fe2 Cl2 109.03(10)
O123 Fe2 Cl2 111.40(10)
O1F Fe2 Cl2 106.82(10)
N22B Fe2 Cl2 100.62(10)
O1A Fe3 O123 138.65(13)
O1A Fe3 O1F 95.70(13)
O123 Fe3 O1F 77.90(12)
O1A Fe3 N22A 86.16(12)
O123 Fe3 N22A 82.08(12)
O1F Fe3 N22A 151.60(13)
O1A Fe3 Cl1 107.28(10)
O123 Fe3 Cl1 113.53(10)
O1F Fe3 Cl1 108.49(10)
N22A Fe3 Cl1 97.86(9)
Fe1 O123 Fe2 126.58(15)
Fe1 O123 Fe3 128.14(15)
Fe2 O123 Fe3 105.28(14)
C2F O1F Fe3 134.5(3)
C2F O1F Fe2 126.6(3)
Fe3 O1F Fe2 98.84(13)
O1F C2F H2F1 109.5
O1F C2F H2F2 109.5
H2F1 C2F H2F2 109.5
O1F C2F H2F3 109.5
H2F1 C2F H2F3 109.5
H2F2 C2F H2F3 109.5
C1A O1A Fe3 131.6(3)
O1A C1A C6A 118.6(4)
O1A C1A C2A 122.8(4)
C6A C1A C2A 118.5(4)
C3A C2A C1A 118.0(4)
C3A C2A C21A 118.3(4)
C1A C2A C21A 123.7(4)
C5A C6A C1A 121.0(5)
C5A C6A H6A 119.5
C1A C6A H6A 119.5
C6A C5A C4A 121.4(5)
C6A C5A H5A 119.3
C4A C5A H5A 119.3
C5A C4A C3A 119.0(5)
C5A C4A H4A 120.5
C3A C4A H4A 120.5
C4A C3A C2A 122.0(5)
C4A C3A H3A 119.0
C2A C3A H3A 119.0
N22A C21A C2A 120.7(4)
N22A C21A C23A 119.5(4)
C2A C21A C23A 119.7(4)
C21A N22A O2A 115.1(3)
C21A N22A Fe3 128.2(3)
O2A N22A Fe3 116.7(2)
C28A C23A C24A 118.9(4)
C28A C23A C21A 120.0(4)
C24A C23A C21A 121.0(4)
C27A C28A C23A 120.4(4)
C27A C28A H28A 119.8
C23A C28A H28A 119.8
C25A C24A C23A 120.2(4)
C25A C24A H24A 119.9
C23A C24A H24A 119.9
C26A C25A C24A 120.1(4)
C26A C25A H25A 119.9
C24A C25A H25A 119.9
C25A C26A C27A 120.7(4)
C25A C26A H26A 119.7
C27A C26A H26A 119.7
C26A C27A C28A 119.7(4)
C26A C27A H27A 120.1
C28A C27A H27A 120.1
N22A O2A Fe1 120.1(2)
C1B O1B Fe2 132.9(3)
O1B C1B C6B 117.4(4)
O1B C1B C2B 123.0(4)
C6B C1B C2B 119.5(4)
C1B C2B C3B 117.6(4)
C1B C2B C21B 123.7(4)
C3B C2B C21B 118.6(4)
C5B C6B C1B 121.0(5)
C5B C6B H6B 119.5
C1B C6B H6B 119.5
C6B C5B C4B 120.6(5)
C6B C5B H5B 119.7
C4B C5B H5B 119.7
C3B C4B C5B 119.2(5)
C3B C4B H4B 120.4
C5B C4B H4B 120.4
C4B C3B C2B 122.0(4)
C4B C3B H3B 119.0
C2B C3B H3B 119.0
N22B C21B C2B 121.1(4)
N22B C21B C23B 120.6(4)
C2B C21B C23B 118.3(4)
C21B N22B O2B 115.5(3)
C21B N22B Fe2 127.9(3)
O2B N22B Fe2 116.6(2)
C28B C23B C24B 119.7(4)
C28B C23B C21B 119.2(4)
C24B C23B C21B 121.1(4)
C25B C24B C23B 118.9(5)
C25B C24B H24B 120.5
C23B C24B H24B 120.5
C27B C28B C23B 120.7(4)
C27B C28B H28B 119.7
C23B C28B H28B 119.7
C26B C27B C28B 119.3(5)
C26B C27B H27B 120.4
C28B C27B H27B 120.4
C25B C26B C27B 120.7(5)
C25B C26B H26B 119.6
C27B C26B H26B 119.6
C26B C25B C24B 120.7(5)
C26B C25B H25B 119.6
C24B C25B H25B 119.6
N22B O2B Fe1 119.1(2)
C2C N1C C6C 117.0(4)
C2C N1C Fe1 120.3(3)
C6C N1C Fe1 122.6(3)
N1C C2C C3C 123.4(4)
N1C C2C H2C 118.3
C3C C2C H2C 118.3
N1C C6C C5C 122.9(4)
N1C C6C H6C 118.5
C5C C6C H6C 118.5
C6C C5C C4C 119.4(4)
C6C C5C H5C 120.3
C4C C5C H5C 120.3
C3C C4C C5C 118.0(4)
C3C C4C H4C 121.0
C5C C4C H4C 121.0
C2C C3C C4C 119.2(4)
C2C C3C H3C 120.4
C4C C3C H3C 120.4
C6D N1D C2D 116.9(4)
C6D N1D Fe1 123.2(3)
C2D N1D Fe1 119.9(3)
N1D C2D C3D 123.2(5)
N1D C2D H2D 118.4
C3D C2D H2D 118.4
N1D C6D C5D 123.0(4)
N1D C6D H6D 118.5
C5D C6D H6D 118.5
C4D C5D C6D 118.9(4)
C4D C5D H5D 120.5
C6D C5D H5D 120.5
C3D C4D C5D 118.3(4)
C3D C4D H4D 120.8
C5D C4D H4D 120.8
C2D C3D C4D 119.7(5)
C2D C3D H3D 120.1
C4D C3D H3D 120.1
C2E N1E C6E 118.6(4)
C2E N1E Fe1 120.4(3)
C6E N1E Fe1 120.7(3)
N1E C2E C3E 122.0(5)
N1E C2E H2E 119.0
C3E C2E H2E 119.0
N1E C6E C5E 122.8(5)
N1E C6E H6E 118.6
C5E C6E H6E 118.6
C6E C5E C4E 118.5(5)
C6E C5E H5E 120.8
C4E C5E H5E 120.8
C3E C4E C5E 118.6(5)
C3E C4E H4E 120.7
C5E C4E H4E 120.7
C2E C3E C4E 119.4(5)
C2E C3E H3E 120.3
C4E C3E H3E 120.3
C2S O1S H1S 109.0(14)
O1S C2S H2S1 113.6
O1S C2S H2S2 111.8
H2S1 C2S H2S2 104.1
O1S C2S H2S3 114.0
H2S1 C2S H2S3 107.9
H2S2 C2S H2S3 104.5
C2T O1T H1T 122.8
O1T C2T H2T1 108.8
O1T C2T H2T2 109.3
H2T1 C2T H2T2 109.5
O1T C2T H2T3 110.3
H2T1 C2T H2T3 109.5
H2T2 C2T H2T3 109.5

loop_
_geom_bond_atom_site_label_1
_geom_bond_atom_site_label_2
_geom_bond_distance
Fe1 O123 1.863(3)
Fe1 O2A 1.962(3)
Fe1 O2B 1.969(3)
Fe1 N1E 2.173(3)
Fe1 N1D 2.199(4)
Fe1 N1C 2.202(3)
Fe2 O1B 1.864(3)
Fe2 O123 1.892(3)
Fe2 O1F 1.986(3)
Fe2 N22B 2.133(3)
Fe2 Cl2 2.2478(12)
Fe3 O1A 1.870(3)
Fe3 O123 1.899(3)
Fe3 O1F 1.982(3)
Fe3 N22A 2.127(3)
Fe3 Cl1 2.2470(12)
O1F C2F 1.400(6)
C2F H2F1 0.9800
C2F H2F2 0.9800
C2F H2F3 0.9800
O1A C1A 1.327(5)
C1A C6A 1.407(6)
C1A C2A 1.418(6)
C2A C3A 1.407(6)
C2A C21A 1.468(6)
C6A C5A 1.361(7)
C6A H6A 0.9500
C5A C4A 1.373(7)
C5A H5A 0.9500
C4A C3A 1.374(7)
C4A H4A 0.9500
C3A H3A 0.9500
C21A N22A 1.301(5)
C21A C23A 1.488(6)
N22A O2A 1.370(4)
C23A C28A 1.394(6)
C23A C24A 1.395(6)
C28A C27A 1.389(6)
C28A H28A 0.9500
C24A C25A 1.385(6)
C24A H24A 0.9500
C25A C26A 1.373(7)
C25A H25A 0.9500
C26A C27A 1.377(7)
C26A H26A 0.9500
C27A H27A 0.9500
O1B C1B 1.332(5)
C1B C6B 1.402(6)
C1B C2B 1.408(6)
C2B C3B 1.414(6)
C2B C21B 1.473(6)
C6B C5B 1.365(7)
C6B H6B 0.9500
C5B C4B 1.390(7)
C5B H5B 0.9500
C4B C3B 1.372(6)
C4B H4B 0.9500
C3B H3B 0.9500
C21B N22B 1.307(5)
C21B C23B 1.499(6)
N22B O2B 1.368(4)
C23B C28B 1.390(6)
C23B C24B 1.390(6)
C24B C25B 1.389(7)
C24B H24B 0.9500
C28B C27B 1.382(6)
C28B H28B 0.9500
C27B C26B 1.374(7)
C27B H27B 0.9500
C26B C25B 1.373(7)
C26B H26B 0.9500
C25B H25B 0.9500
N1C C2C 1.334(5)
N1C C6C 1.343(5)
C2C C3C 1.374(6)
C2C H2C 0.9500
C6C C5C 1.371(6)
C6C H6C 0.9500
C5C C4C 1.382(7)
C5C H5C 0.9500
C4C C3C 1.376(7)
C4C H4C 0.9500
C3C H3C 0.9500
N1D C6D 1.337(6)
N1D C2D 1.347(6)
C2D C3D 1.369(7)
C2D H2D 0.9500
C6D C5D 1.390(6)
C6D H6D 0.9500
C5D C4D 1.378(7)
C5D H5D 0.9500
C4D C3D 1.371(7)
C4D H4D 0.9500
C3D H3D 0.9500
N1E C2E 1.334(6)
N1E C6E 1.335(6)
C2E C3E 1.380(8)
C2E H2E 0.9500
C6E C5E 1.381(7)
C6E H6E 0.9500
C5E C4E 1.384(8)
C5E H5E 0.9500
C4E C3E 1.381(9)
C4E H4E 0.9500
C3E H3E 0.9500
O1S C2S 1.372(9)
O1S H1S 0.851(10)
C2S H2S1 0.9927
C2S H2S2 1.0369
C2S H2S3 0.9862
O1T C2T 1.331(8)
O1T H1T 0.8027
C2T H2T1 0.9802
C2T H2T2 0.9798
C2T H2T3 0.9799
